data_4084807
loop_
_publ_author_name
'Chu, Wing-Kin'
'Yiu, Shek-Man'
'Ko, Chi-Chiu'

_publ_section_title
;
 Neutral Luminescent Bis(bipyridyl) Osmium(II) Complexes with Improved
 Phosphorescent Properties
;
_journal_issue 23
_journal_name_full Organometallics
_journal_page_first 6771
_journal_paper_doi 10.1021/om500630c
_journal_volume 33
_journal_year 2014
_chemical_formula_moiety 'C58 H16 B2 F30 N6 Os'
_chemical_formula_sum 'C58 H16 B2 F30 N6 Os'
_chemical_formula_weight 1578.59
_chemical_name_systematic
;
 ? 
;
_space_group_crystal_system monoclinic
_space_group_IT_number 14
_space_group_name_Hall '-P 2ybc'
_space_group_name_H-M_alt 'P 1 21/c 1'
_symmetry_space_group_name_Hall '-P 2ybc'
_symmetry_space_group_name_H-M 'P 1 21/c 1'
_atom_sites_solution_hydrogens geom
_atom_sites_solution_primary direct
_atom_sites_solution_secondary difmap
_audit_creation_date 2013-11-28
_audit_creation_method
;
  Olex2 1.1
  (compiled 2011.11.01 svn.r2039, GUI svn.r3906)
;
_cell_angle_alpha 90.00
_cell_angle_beta 103.9680(10)
_cell_angle_gamma 90.00
_cell_formula_units_Z 4
_cell_length_a 12.0722(2)
_cell_length_b 25.1630(3)
_cell_length_c 21.9773(3)
_cell_measurement_reflns_used 14287
_cell_measurement_temperature 173(2)
_cell_measurement_theta_max 71.5915
_cell_measurement_theta_min 3.5100
_cell_volume 6478.70(16)
_computing_molecular_graphics
;
O. V. Dolomanov, L. J. Bourhis, R. J. Gildea, J. A. K. Howard and H. Puschmann,
OLEX2: a complete structure solution, refinement and analysis program.
J. Appl. Cryst. (2009). 42, 339-341.
;
_computing_publication_material
;
O. V. Dolomanov, L. J. Bourhis, R. J. Gildea, J. A. K. Howard and H. Puschmann,
OLEX2: a complete structure solution, refinement and analysis program.
J. Appl. Cryst. (2009). 42, 339-341.
;
_computing_structure_refinement
;
XL, G.M. Sheldrick, Acta Cryst.
(2008). A64, 112-122
;
_computing_structure_solution 'SHELXS-97 (Sheldrick, 1990)'
_diffrn_ambient_temperature 173(2)
_diffrn_detector_area_resol_mean 16.1270
_diffrn_measured_fraction_theta_full 0.999
_diffrn_measured_fraction_theta_max 0.999
_diffrn_measurement_device_type 'Xcalibur, Sapphire3, Gemini ultra'
_diffrn_measurement_method '\w scans'
_diffrn_radiation_monochromator mirror
_diffrn_radiation_type 'CU K\a'
_diffrn_radiation_wavelength 1.54184
_diffrn_reflns_av_R_equivalents 0.0229
_diffrn_reflns_av_unetI/netI 0.0261
_diffrn_reflns_limit_h_max 12
_diffrn_reflns_limit_h_min -14
_diffrn_reflns_limit_k_max 24
_diffrn_reflns_limit_k_min -29
_diffrn_reflns_limit_l_max 25
_diffrn_reflns_limit_l_min -26
_diffrn_reflns_number 26329
_diffrn_reflns_theta_full 67.00
_diffrn_reflns_theta_max 67.00
_diffrn_reflns_theta_min 3.51
_diffrn_source 'Enhance Ultra (Cu) X-ray Source'
_diffrn_source_current n/a
_diffrn_source_voltage n/a
_exptl_absorpt_coefficient_mu 4.895
_exptl_absorpt_correction_T_max 1.00000
_exptl_absorpt_correction_T_min 0.63883
_exptl_absorpt_correction_type multi-scan
_exptl_absorpt_process_details
;
CrysAlisPro, Agilent Technologies,
Version 1.171.35.21 (release 20-01-2012 CrysAlis171 .NET)
(compiled Jan 23 2012,18:06:46)
Empirical absorption correction using spherical harmonics,
 implemented in SCALE3 ABSPACK scaling algorithm.
;
_exptl_crystal_colour red
_exptl_crystal_density_diffrn 1.618
_exptl_crystal_density_method 'not measured'
_exptl_crystal_description block
_exptl_crystal_F_000 3048
_exptl_crystal_size_max 0.41
_exptl_crystal_size_mid 0.16
_exptl_crystal_size_min 0.02
_platon_squeeze_details
;
;
_refine_diff_density_max 0.712
_refine_diff_density_min -0.525
_refine_diff_density_rms 0.066
_refine_ls_extinction_method none
_refine_ls_goodness_of_fit_ref 1.081
_refine_ls_hydrogen_treatment constr
_refine_ls_matrix_type full
_refine_ls_number_parameters 874
_refine_ls_number_reflns 11547
_refine_ls_number_restraints 0
_refine_ls_restrained_S_all 1.081
_refine_ls_R_factor_all 0.0270
_refine_ls_R_factor_gt 0.0239
_refine_ls_shift/su_max 0.002
_refine_ls_shift/su_mean 0.000
_refine_ls_structure_factor_coef Fsqd
_refine_ls_weighting_details 'calc w=1/[\s^2^(Fo^2^)+(0.0315P)^2^+2.6253P] where P=(Fo^2^+2Fc^2^)/3'
_refine_ls_weighting_scheme calc
_refine_ls_wR_factor_gt 0.0620
_refine_ls_wR_factor_ref 0.0636
_reflns_number_gt 10548
_reflns_number_total 11547
_reflns_threshold_expression >2sigma(I)
_cod_data_source_file om500630c_si_002.cif
_cod_data_source_block 112713a_chu
_cod_depositor_comments 'Adding full bibliography for 4084807.cif.'
_cod_database_code 4084807

loop_
_space_group_symop_id
_space_group_symop_operation_xyz
1 'x, y, z'
2 '-x, y+1/2, -z+1/2'
3 '-x, -y, -z'
4 'x, -y-1/2, z-1/2'

loop_
_atom_site_label
_atom_site_type_symbol
_atom_site_fract_x
_atom_site_fract_y
_atom_site_fract_z
_atom_site_U_iso_or_equiv
_atom_site_adp_type
_atom_site_occupancy
_atom_site_symmetry_multiplicity
_atom_site_calc_flag
_atom_site_refinement_flags
Os1 Os 0.649443(8) 0.160029(4) 0.415856(5) 0.02328(4) Uani 1 1 d .
F1 F 0.48950(16) 0.29607(8) 0.29825(9) 0.0551(5) Uani 1 1 d .
F2 F 0.4426(3) 0.39479(11) 0.32651(12) 0.0929(9) Uani 1 1 d .
F3 F 0.5728(3) 0.47766(9) 0.30321(14) 0.1087(11) Uani 1 1 d .
F4 F 0.7558(2) 0.45810(8) 0.25438(11) 0.0827(8) Uani 1 1 d .
F5 F 0.80451(16) 0.36011(7) 0.22626(9) 0.0513(4) Uani 1 1 d .
F6 F 0.49193(19) 0.17018(8) 0.22992(9) 0.0634(6) Uani 1 1 d .
F7 F 0.30165(19) 0.16226(10) 0.14093(11) 0.0768(7) Uani 1 1 d .
F8 F 0.25447(15) 0.23207(10) 0.04349(10) 0.0681(6) Uani 1 1 d .
F9 F 0.40778(16) 0.31007(8) 0.03693(8) 0.0549(5) Uani 1 1 d .
F10 F 0.60123(14) 0.31821(6) 0.12553(7) 0.0401(4) Uani 1 1 d .
F11 F 0.72123(14) 0.21472(7) 0.12133(8) 0.0450(4) Uani 1 1 d .
F12 F 0.92838(18) 0.19679(8) 0.10656(9) 0.0588(5) Uani 1 1 d .
F13 F 1.11672(16) 0.21889(9) 0.20011(11) 0.0646(5) Uani 1 1 d .
F14 F 1.08928(14) 0.25988(8) 0.31042(9) 0.0567(5) Uani 1 1 d .
F15 F 0.88271(14) 0.27866(7) 0.32659(7) 0.0443(4) Uani 1 1 d .
F16 F 0.64060(15) 0.05773(8) 0.24354(9) 0.0542(5) Uani 1 1 d .
F17 F 0.6102(2) 0.09100(11) 0.12580(10) 0.0842(7) Uani 1 1 d .
F18 F 0.7903(3) 0.10102(11) 0.07355(10) 0.0945(9) Uani 1 1 d .
F19 F 1.0062(2) 0.08205(10) 0.14487(11) 0.0823(7) Uani 1 1 d .
F20 F 1.03939(16) 0.05236(8) 0.26387(9) 0.0532(4) Uani 1 1 d .
F21 F 0.97138(14) 0.13644(6) 0.34615(8) 0.0447(4) Uani 1 1 d .
F22 F 1.16012(16) 0.16385(7) 0.43114(10) 0.0531(5) Uani 1 1 d .
F23 F 1.27669(15) 0.09067(8) 0.51374(9) 0.0569(5) Uani 1 1 d .
F24 F 1.19441(15) -0.01017(7) 0.51169(8) 0.0490(4) Uani 1 1 d .
F25 F 1.00634(13) -0.03871(6) 0.42926(7) 0.0369(3) Uani 1 1 d .
F26 F 0.97357(13) -0.05152(6) 0.29514(8) 0.0404(4) Uani 1 1 d .
F27 F 0.90779(15) -0.15288(6) 0.27917(9) 0.0468(4) Uani 1 1 d .
F28 F 0.71054(17) -0.18531(7) 0.30678(10) 0.0556(5) Uani 1 1 d .
F29 F 0.57787(14) -0.11277(7) 0.34859(9) 0.0496(4) Uani 1 1 d .
F30 F 0.63759(13) -0.01253(6) 0.36242(8) 0.0393(3) Uani 1 1 d .
N1 N 0.66773(18) 0.22624(8) 0.29921(10) 0.0301(4) Uani 1 1 d .
N2 N 0.77481(17) 0.07083(8) 0.36148(10) 0.0285(4) Uani 1 1 d .
N3 N 0.48652(17) 0.14170(8) 0.36507(10) 0.0289(4) Uani 1 1 d .
N4 N 0.55281(18) 0.22350(8) 0.43950(10) 0.0312(4) Uani 1 1 d .
N5 N 0.64154(18) 0.11643(8) 0.49678(10) 0.0289(4) Uani 1 1 d .
N6 N 0.80410(17) 0.17803(8) 0.47690(10) 0.0275(4) Uani 1 1 d .
C1 C 0.66532(19) 0.20189(9) 0.34365(11) 0.0259(5) Uani 1 1 d .
C2 C 0.72720(19) 0.10260(9) 0.38333(11) 0.0255(5) Uani 1 1 d .
C3 C 0.4577(2) 0.09774(10) 0.32962(13) 0.0352(6) Uani 1 1 d .
H3 H 0.5146 0.0718 0.3293 0.042 Uiso 1 1 calc R
C4 C 0.3488(2) 0.08925(12) 0.29402(15) 0.0445(7) Uani 1 1 d .
H4 H 0.3308 0.0576 0.2701 0.053 Uiso 1 1 calc R
C5 C 0.2661(3) 0.12690(13) 0.29334(17) 0.0513(8) Uani 1 1 d .
H5 H 0.1908 0.1220 0.2682 0.062 Uiso 1 1 calc R
C6 C 0.2940(2) 0.17171(13) 0.32953(16) 0.0473(7) Uani 1 1 d .
H6 H 0.2374 0.1979 0.3299 0.057 Uiso 1 1 calc R
C7 C 0.4044(2) 0.17892(11) 0.36561(13) 0.0345(6) Uani 1 1 d .
C8 C 0.4417(2) 0.22486(11) 0.40685(13) 0.0344(6) Uani 1 1 d .
C9 C 0.3726(3) 0.26754(13) 0.41241(15) 0.0454(7) Uani 1 1 d .
H9 H 0.2953 0.2683 0.3891 0.054 Uiso 1 1 calc R
C10 C 0.4162(3) 0.30881(13) 0.45172(16) 0.0523(8) Uani 1 1 d .
H10 H 0.3694 0.3383 0.4557 0.063 Uiso 1 1 calc R
C11 C 0.5285(3) 0.30717(12) 0.48542(15) 0.0495(8) Uani 1 1 d .
H11 H 0.5601 0.3353 0.5131 0.059 Uiso 1 1 calc R
C12 C 0.5940(3) 0.26373(11) 0.47798(13) 0.0389(6) Uani 1 1 d .
H12 H 0.6713 0.2624 0.5011 0.047 Uiso 1 1 calc R
C13 C 0.5532(2) 0.08601(11) 0.50301(13) 0.0370(6) Uani 1 1 d .
H13 H 0.4852 0.0863 0.4705 0.044 Uiso 1 1 calc R
C14 C 0.5579(3) 0.05437(12) 0.55495(14) 0.0437(7) Uani 1 1 d .
H14 H 0.4938 0.0336 0.5582 0.052 Uiso 1 1 calc R
C15 C 0.6567(3) 0.05345(12) 0.60188(14) 0.0452(7) Uani 1 1 d .
H15 H 0.6624 0.0314 0.6376 0.054 Uiso 1 1 calc R
C16 C 0.7474(3) 0.08494(11) 0.59658(12) 0.0394(6) Uani 1 1 d .
H16 H 0.8160 0.0848 0.6287 0.047 Uiso 1 1 calc R
C17 C 0.7377(2) 0.11691(10) 0.54398(12) 0.0305(5) Uani 1 1 d .
C18 C 0.8278(2) 0.15265(10) 0.53363(12) 0.0311(5) Uani 1 1 d .
C19 C 0.9302(3) 0.16088(11) 0.57741(14) 0.0409(7) Uani 1 1 d .
H19 H 0.9446 0.1435 0.6169 0.049 Uiso 1 1 calc R
C20 C 1.0109(3) 0.19439(12) 0.56332(15) 0.0480(8) Uani 1 1 d .
H20 H 1.0814 0.2003 0.5929 0.058 Uiso 1 1 calc R
C21 C 0.9879(2) 0.21931(12) 0.50553(15) 0.0433(7) Uani 1 1 d .
H21 H 1.0427 0.2422 0.4947 0.052 Uiso 1 1 calc R
C22 C 0.8840(2) 0.21045(11) 0.46380(13) 0.0349(6) Uani 1 1 d .
H22 H 0.8683 0.2279 0.4243 0.042 Uiso 1 1 calc R
C23 C 0.6500(2) 0.32236(11) 0.26137(12) 0.0359(6) Uani 1 1 d .
C24 C 0.5598(3) 0.33514(12) 0.28735(14) 0.0451(7) Uani 1 1 d .
C25 C 0.5332(4) 0.38604(16) 0.30216(17) 0.0647(11) Uani 1 1 d .
C26 C 0.5992(4) 0.42737(14) 0.29031(19) 0.0702(12) Uani 1 1 d .
C27 C 0.6903(4) 0.41761(13) 0.26557(16) 0.0598(10) Uani 1 1 d .
C28 C 0.7142(3) 0.36611(11) 0.25163(14) 0.0448(7) Uani 1 1 d .
C29 C 0.5551(2) 0.24626(10) 0.18398(12) 0.0305(5) Uani 1 1 d .
C30 C 0.4758(2) 0.20673(12) 0.18369(13) 0.0400(6) Uani 1 1 d .
C31 C 0.3757(3) 0.20134(14) 0.13746(15) 0.0478(7) Uani 1 1 d .
C32 C 0.3516(2) 0.23616(14) 0.08853(14) 0.0461(7) Uani 1 1 d .
C33 C 0.4292(2) 0.27582(11) 0.08513(13) 0.0389(6) Uani 1 1 d .
C34 C 0.5271(2) 0.27936(10) 0.13208(12) 0.0326(5) Uani 1 1 d .
C35 C 0.7900(2) 0.24834(10) 0.22490(12) 0.0311(5) Uani 1 1 d .
C36 C 0.8090(2) 0.22724(10) 0.17049(13) 0.0357(6) Uani 1 1 d .
C37 C 0.9167(3) 0.21699(11) 0.16112(14) 0.0419(6) Uani 1 1 d .
C38 C 1.0115(2) 0.22763(12) 0.20842(16) 0.0448(7) Uani 1 1 d .
C39 C 0.9974(2) 0.24819(11) 0.26370(15) 0.0418(7) Uani 1 1 d .
C40 C 0.8900(2) 0.25766(10) 0.27107(13) 0.0356(6) Uani 1 1 d .
C41 C 0.8420(2) 0.05493(10) 0.26106(13) 0.0356(6) Uani 1 1 d .
C42 C 0.7341(3) 0.06472(12) 0.22188(14) 0.0439(7) Uani 1 1 d .
C43 C 0.7160(3) 0.08098(14) 0.16021(16) 0.0588(9) Uani 1 1 d .
C44 C 0.8067(4) 0.08654(15) 0.13411(16) 0.0640(10) Uani 1 1 d .
C45 C 0.9146(4) 0.07678(14) 0.16921(17) 0.0584(9) Uani 1 1 d .
C46 C 0.9306(3) 0.06122(12) 0.23196(14) 0.0438(7) Uani 1 1 d .
C47 C 0.9793(2) 0.04690(10) 0.38167(12) 0.0292(5) Uani 1 1 d .
C48 C 1.0250(2) 0.09804(10) 0.38566(13) 0.0338(6) Uani 1 1 d .
C49 C 1.1221(2) 0.11338(11) 0.42909(14) 0.0387(6) Uani 1 1 d .
C50 C 1.1810(2) 0.07685(12) 0.47112(13) 0.0401(6) Uani 1 1 d .
C51 C 1.1401(2) 0.02573(11) 0.46976(12) 0.0359(6) Uani 1 1 d .
C52 C 1.0411(2) 0.01195(10) 0.42562(13) 0.0314(5) Uani 1 1 d .
C53 C 0.8102(2) -0.02636(10) 0.32985(11) 0.0284(5) Uani 1 1 d .
C54 C 0.8729(2) -0.06489(10) 0.30799(12) 0.0311(5) Uani 1 1 d .
C55 C 0.8414(2) -0.11768(10) 0.29961(13) 0.0348(6) Uani 1 1 d .
C56 C 0.7415(2) -0.13409(10) 0.31369(13) 0.0384(6) Uani 1 1 d .
C57 C 0.6758(2) -0.09779(11) 0.33485(13) 0.0361(6) Uani 1 1 d .
C58 C 0.7098(2) -0.04494(10) 0.34184(12) 0.0315(5) Uani 1 1 d .
B1 B 0.6664(3) 0.26039(11) 0.24086(13) 0.0301(6) Uani 1 1 d .
B2 B 0.8539(2) 0.03573(11) 0.33368(14) 0.0289(6) Uani 1 1 d .

loop_
_atom_site_aniso_label
_atom_site_aniso_U_11
_atom_site_aniso_U_22
_atom_site_aniso_U_33
_atom_site_aniso_U_23
_atom_site_aniso_U_13
_atom_site_aniso_U_12
Os1 0.02345(6) 0.02207(6) 0.02392(6) 0.00266(4) 0.00490(4) 0.00310(4)
F1 0.0537(10) 0.0619(12) 0.0548(11) 0.0097(9) 0.0232(9) 0.0173(9)
F2 0.118(2) 0.0882(18) 0.0808(17) -0.0026(14) 0.0398(15) 0.0561(16)
F3 0.178(3) 0.0433(12) 0.097(2) -0.0175(13) 0.0183(19) 0.0399(16)
F4 0.127(2) 0.0311(10) 0.0729(15) 0.0055(9) -0.0088(14) -0.0172(11)
F5 0.0579(11) 0.0372(9) 0.0554(11) 0.0126(8) 0.0069(9) -0.0113(8)
F6 0.0757(13) 0.0600(11) 0.0465(11) 0.0186(9) -0.0009(9) -0.0334(10)
F7 0.0597(13) 0.1000(18) 0.0688(14) -0.0074(12) 0.0118(11) -0.0459(12)
F8 0.0362(10) 0.0971(16) 0.0608(13) -0.0099(11) -0.0080(9) 0.0032(10)
F9 0.0637(11) 0.0559(11) 0.0362(9) 0.0075(8) -0.0053(8) 0.0187(9)
F10 0.0510(9) 0.0329(8) 0.0347(8) 0.0098(6) 0.0068(7) -0.0030(7)
F11 0.0461(9) 0.0536(10) 0.0346(8) -0.0057(7) 0.0085(7) 0.0016(8)
F12 0.0675(12) 0.0588(11) 0.0605(12) -0.0031(9) 0.0358(10) 0.0046(9)
F13 0.0425(10) 0.0678(13) 0.0896(15) 0.0140(11) 0.0279(10) 0.0127(9)
F14 0.0346(9) 0.0628(12) 0.0645(12) 0.0126(9) -0.0037(8) 0.0018(8)
F15 0.0437(9) 0.0502(9) 0.0351(8) 0.0011(7) 0.0018(7) -0.0054(7)
F16 0.0417(9) 0.0682(12) 0.0466(10) 0.0029(9) -0.0009(8) 0.0013(8)
F17 0.0879(17) 0.0984(18) 0.0484(12) 0.0137(12) -0.0184(11) -0.0036(14)
F18 0.151(3) 0.0933(18) 0.0376(11) 0.0131(11) 0.0196(13) -0.0308(17)
F19 0.1099(19) 0.0846(16) 0.0707(15) -0.0003(12) 0.0577(14) -0.0274(14)
F20 0.0508(10) 0.0573(11) 0.0603(11) -0.0070(9) 0.0305(9) -0.0121(8)
F21 0.0510(10) 0.0301(8) 0.0500(10) 0.0033(7) 0.0063(8) -0.0041(7)
F22 0.0578(11) 0.0400(10) 0.0624(12) -0.0109(8) 0.0166(9) -0.0219(8)
F23 0.0435(10) 0.0678(12) 0.0520(11) -0.0117(9) -0.0030(8) -0.0153(9)
F24 0.0484(10) 0.0506(10) 0.0415(9) 0.0001(8) -0.0019(7) 0.0096(8)
F25 0.0420(8) 0.0265(7) 0.0408(8) 0.0018(6) 0.0075(7) 0.0016(6)
F26 0.0372(8) 0.0354(8) 0.0527(10) -0.0087(7) 0.0191(7) 0.0005(6)
F27 0.0548(10) 0.0314(8) 0.0530(10) -0.0127(7) 0.0105(8) 0.0076(7)
F28 0.0656(12) 0.0264(8) 0.0731(13) -0.0084(8) 0.0138(10) -0.0129(8)
F29 0.0431(9) 0.0439(9) 0.0645(12) 0.0005(8) 0.0182(8) -0.0167(7)
F30 0.0343(8) 0.0346(8) 0.0535(10) -0.0004(7) 0.0192(7) -0.0004(6)
N1 0.0325(11) 0.0291(10) 0.0286(11) 0.0061(9) 0.0069(8) 0.0024(8)
N2 0.0300(10) 0.0235(10) 0.0313(11) -0.0002(8) 0.0061(9) 0.0020(8)
N3 0.0256(10) 0.0289(10) 0.0316(11) 0.0078(9) 0.0060(8) 0.0016(8)
N4 0.0351(11) 0.0299(11) 0.0296(11) 0.0046(9) 0.0100(9) 0.0074(9)
N5 0.0340(11) 0.0265(10) 0.0281(10) 0.0034(8) 0.0109(9) 0.0081(8)
N6 0.0276(10) 0.0258(10) 0.0276(10) -0.0008(8) 0.0038(8) 0.0049(8)
C1 0.0206(11) 0.0248(11) 0.0305(13) -0.0024(10) 0.0028(9) 0.0036(9)
C2 0.0250(11) 0.0239(11) 0.0248(11) 0.0064(9) 0.0006(9) -0.0010(9)
C3 0.0360(14) 0.0297(13) 0.0379(14) 0.0009(11) 0.0050(11) -0.0045(10)
C4 0.0401(15) 0.0398(15) 0.0487(17) 0.0043(13) 0.0009(13) -0.0094(12)
C5 0.0308(14) 0.0529(18) 0.063(2) 0.0085(16) -0.0028(14) -0.0080(13)
C6 0.0293(14) 0.0516(17) 0.0589(19) 0.0101(15) 0.0063(13) 0.0060(13)
C7 0.0274(12) 0.0386(14) 0.0381(14) 0.0105(12) 0.0093(11) 0.0046(11)
C8 0.0325(13) 0.0375(14) 0.0348(14) 0.0092(11) 0.0113(11) 0.0095(11)
C9 0.0415(16) 0.0490(17) 0.0469(17) 0.0054(14) 0.0130(13) 0.0173(13)
C10 0.061(2) 0.0433(17) 0.0564(19) 0.0032(15) 0.0217(16) 0.0239(15)
C11 0.066(2) 0.0369(15) 0.0464(17) -0.0074(13) 0.0153(15) 0.0099(14)
C12 0.0457(15) 0.0355(14) 0.0352(14) -0.0027(11) 0.0093(12) 0.0060(12)
C13 0.0385(14) 0.0354(14) 0.0403(15) 0.0045(12) 0.0159(12) 0.0016(11)
C14 0.0554(18) 0.0373(15) 0.0448(16) 0.0061(13) 0.0243(14) 0.0008(13)
C15 0.068(2) 0.0380(15) 0.0352(15) 0.0099(12) 0.0230(14) 0.0088(14)
C16 0.0542(17) 0.0373(14) 0.0260(13) 0.0027(11) 0.0081(12) 0.0135(12)
C17 0.0382(13) 0.0275(12) 0.0266(12) -0.0006(10) 0.0093(10) 0.0093(10)
C18 0.0366(13) 0.0277(12) 0.0267(12) -0.0011(10) 0.0031(10) 0.0097(10)
C19 0.0457(16) 0.0364(15) 0.0336(15) -0.0002(11) -0.0041(12) 0.0050(12)
C20 0.0393(15) 0.0439(16) 0.0488(17) -0.0053(14) -0.0128(13) 0.0028(13)
C21 0.0344(14) 0.0397(15) 0.0519(18) -0.0051(13) 0.0027(13) -0.0039(12)
C22 0.0327(13) 0.0345(13) 0.0352(14) -0.0002(11) 0.0036(11) -0.0023(11)
C23 0.0460(15) 0.0292(13) 0.0283(13) 0.0040(11) 0.0011(11) 0.0042(11)
C24 0.0565(19) 0.0435(16) 0.0337(15) 0.0056(12) 0.0077(13) 0.0126(13)
C25 0.084(3) 0.063(2) 0.0450(19) -0.0027(17) 0.0117(18) 0.035(2)
C26 0.113(3) 0.0316(17) 0.056(2) -0.0032(15) 0.001(2) 0.0203(19)
C27 0.091(3) 0.0313(16) 0.0447(18) 0.0021(14) -0.0082(18) -0.0010(16)
C28 0.0606(19) 0.0311(14) 0.0354(15) 0.0055(12) -0.0027(13) 0.0013(13)
C29 0.0335(13) 0.0288(12) 0.0294(13) 0.0034(10) 0.0077(10) 0.0042(10)
C30 0.0435(15) 0.0420(15) 0.0338(14) 0.0031(12) 0.0079(12) -0.0076(12)
C31 0.0393(16) 0.0574(19) 0.0479(18) -0.0055(15) 0.0129(13) -0.0139(14)
C32 0.0296(14) 0.064(2) 0.0401(16) -0.0117(14) -0.0004(12) 0.0058(13)
C33 0.0424(15) 0.0408(15) 0.0311(14) 0.0004(12) 0.0040(11) 0.0145(12)
C34 0.0362(13) 0.0304(13) 0.0319(13) 0.0003(10) 0.0095(11) 0.0038(10)
C35 0.0351(13) 0.0259(12) 0.0319(13) 0.0083(10) 0.0072(10) -0.0006(10)
C36 0.0385(14) 0.0305(13) 0.0378(14) 0.0091(11) 0.0090(11) -0.0003(11)
C37 0.0510(17) 0.0346(14) 0.0450(16) 0.0067(12) 0.0209(14) 0.0042(12)
C38 0.0361(15) 0.0378(15) 0.064(2) 0.0174(14) 0.0189(14) 0.0073(12)
C39 0.0330(14) 0.0383(15) 0.0495(17) 0.0151(13) 0.0012(12) -0.0015(11)
C40 0.0396(14) 0.0310(13) 0.0354(14) 0.0080(11) 0.0075(11) -0.0010(11)
C41 0.0490(16) 0.0251(12) 0.0340(14) -0.0018(10) 0.0125(12) -0.0065(11)
C42 0.0546(18) 0.0388(15) 0.0356(15) -0.0013(12) 0.0055(13) -0.0047(13)
C43 0.075(2) 0.0522(19) 0.0432(18) 0.0059(15) 0.0014(17) -0.0073(17)
C44 0.100(3) 0.055(2) 0.0349(17) 0.0037(15) 0.0110(18) -0.020(2)
C45 0.083(3) 0.0488(19) 0.055(2) -0.0035(16) 0.0388(19) -0.0203(17)
C46 0.0533(18) 0.0367(15) 0.0442(16) -0.0050(12) 0.0172(14) -0.0111(13)
C47 0.0303(12) 0.0270(12) 0.0327(13) -0.0048(10) 0.0122(10) 0.0003(10)
C48 0.0368(14) 0.0282(13) 0.0383(14) 0.0015(11) 0.0126(11) 0.0005(10)
C49 0.0407(15) 0.0347(14) 0.0434(16) -0.0086(12) 0.0156(12) -0.0113(11)
C50 0.0313(13) 0.0493(16) 0.0390(15) -0.0102(13) 0.0074(11) -0.0067(12)
C51 0.0330(13) 0.0422(15) 0.0324(13) -0.0015(11) 0.0075(11) 0.0068(11)
C52 0.0318(13) 0.0272(12) 0.0381(14) -0.0046(10) 0.0138(11) 0.0008(10)
C53 0.0316(12) 0.0253(12) 0.0276(12) -0.0008(9) 0.0057(10) 0.0004(9)
C54 0.0305(12) 0.0297(13) 0.0330(13) -0.0010(10) 0.0077(10) 0.0013(10)
C55 0.0400(14) 0.0270(12) 0.0342(14) -0.0051(10) 0.0028(11) 0.0047(11)
C56 0.0444(15) 0.0260(13) 0.0398(15) -0.0029(11) 0.0008(12) -0.0074(11)
C57 0.0348(14) 0.0351(14) 0.0376(14) 0.0010(11) 0.0071(11) -0.0079(11)
C58 0.0311(13) 0.0300(12) 0.0327(13) 0.0016(10) 0.0065(10) 0.0015(10)
B1 0.0356(15) 0.0290(14) 0.0252(13) 0.0074(11) 0.0064(11) -0.0013(11)
B2 0.0302(14) 0.0236(13) 0.0338(15) -0.0011(11) 0.0092(11) 0.0015(11)

loop_
_atom_type_symbol
_atom_type_description
_atom_type_scat_dispersion_real
_atom_type_scat_dispersion_imag
_atom_type_scat_source
C C 0.0181 0.0091 'International Tables Vol C Tables 4.2.6.8 and 6.1.1.4'
H H 0.0000 0.0000 'International Tables Vol C Tables 4.2.6.8 and 6.1.1.4'
B B 0.0090 0.0039 'International Tables Vol C Tables 4.2.6.8 and 6.1.1.4'
N N 0.0311 0.0180 'International Tables Vol C Tables 4.2.6.8 and 6.1.1.4'
F F 0.0727 0.0534 'International Tables Vol C Tables 4.2.6.8 and 6.1.1.4'
Os Os -4.9801 6.2216 'International Tables Vol C Tables 4.2.6.8 and 6.1.1.4'

loop_
_geom_angle_atom_site_label_1
_geom_angle_atom_site_label_2
_geom_angle_atom_site_label_3
_geom_angle
N3 Os1 N4 77.98(8)
N3 Os1 N5 96.22(8)
N3 Os1 N6 172.57(8)
N5 Os1 N4 92.62(8)
N6 Os1 N4 98.06(8)
N6 Os1 N5 77.57(8)
C1 Os1 N3 87.06(9)
C1 Os1 N4 87.73(9)
C1 Os1 N5 176.70(9)
C1 Os1 N6 99.13(9)
C2 Os1 N3 96.68(9)
C2 Os1 N4 172.83(9)
C2 Os1 N5 92.72(9)
C2 Os1 N6 87.77(9)
C2 Os1 C1 87.22(9)
C1 N1 B1 177.2(3)
C2 N2 B2 170.3(2)
C3 N3 Os1 125.05(17)
C3 N3 C7 118.7(2)
C7 N3 Os1 116.14(18)
C8 N4 Os1 114.92(17)
C12 N4 Os1 125.79(18)
C12 N4 C8 118.9(2)
C13 N5 Os1 125.40(18)
C13 N5 C17 118.7(2)
C17 N5 Os1 115.78(17)
C18 N6 Os1 116.50(17)
C22 N6 Os1 125.10(17)
C22 N6 C18 118.3(2)
N1 C1 Os1 175.8(2)
N2 C2 Os1 175.8(2)
N3 C3 H3 118.9
N3 C3 C4 122.3(3)
C4 C3 H3 118.9
C3 C4 H4 120.3
C5 C4 C3 119.5(3)
C5 C4 H4 120.3
C4 C5 H5 120.5
C4 C5 C6 118.9(3)
C6 C5 H5 120.5
C5 C6 H6 119.8
C5 C6 C7 120.3(3)
C7 C6 H6 119.8
N3 C7 C6 120.3(3)
N3 C7 C8 115.4(2)
C6 C7 C8 124.3(3)
N4 C8 C7 114.9(2)
N4 C8 C9 120.8(3)
C9 C8 C7 124.3(3)
C8 C9 H9 120.2
C10 C9 C8 119.7(3)
C10 C9 H9 120.2
C9 C10 H10 120.2
C9 C10 C11 119.6(3)
C11 C10 H10 120.2
C10 C11 H11 120.8
C10 C11 C12 118.4(3)
C12 C11 H11 120.8
N4 C12 C11 122.6(3)
N4 C12 H12 118.7
C11 C12 H12 118.7
N5 C13 H13 118.8
N5 C13 C14 122.5(3)
C14 C13 H13 118.8
C13 C14 H14 120.5
C15 C14 C13 118.9(3)
C15 C14 H14 120.5
C14 C15 H15 120.4
C14 C15 C16 119.3(3)
C16 C15 H15 120.4
C15 C16 H16 120.2
C15 C16 C17 119.6(3)
C17 C16 H16 120.2
N5 C17 C16 121.0(3)
N5 C17 C18 114.5(2)
C16 C17 C18 124.5(2)
N6 C18 C17 115.2(2)
N6 C18 C19 121.2(3)
C19 C18 C17 123.5(2)
C18 C19 H19 120.2
C20 C19 C18 119.7(3)
C20 C19 H19 120.2
C19 C20 H20 120.4
C19 C20 C21 119.1(3)
C21 C20 H20 120.4
C20 C21 H21 120.5
C22 C21 C20 119.1(3)
C22 C21 H21 120.5
N6 C22 C21 122.6(3)
N6 C22 H22 118.7
C21 C22 H22 118.7
C24 C23 C28 113.7(3)
C24 C23 B1 119.4(3)
C28 C23 B1 126.7(3)
F1 C24 C23 119.5(3)
F1 C24 C25 116.1(3)
C25 C24 C23 124.4(3)
F2 C25 C24 120.2(4)
F2 C25 C26 121.1(3)
C26 C25 C24 118.7(4)
F3 C26 C25 119.4(4)
F3 C26 C27 120.5(4)
C27 C26 C25 120.1(3)
F4 C27 C26 120.1(3)
F4 C27 C28 120.4(4)
C26 C27 C28 119.4(4)
F5 C28 C23 120.7(3)
F5 C28 C27 115.6(3)
C27 C28 C23 123.7(3)
C30 C29 C34 113.5(2)
C30 C29 B1 126.9(2)
C34 C29 B1 119.3(2)
F6 C30 C29 120.9(2)
F6 C30 C31 115.3(3)
C29 C30 C31 123.7(3)
F7 C31 C30 120.3(3)
F7 C31 C32 119.8(3)
C32 C31 C30 119.9(3)
F8 C32 C31 120.9(3)
F8 C32 C33 119.8(3)
C31 C32 C33 119.2(3)
F9 C33 C32 120.2(3)
F9 C33 C34 121.3(3)
C34 C33 C32 118.6(3)
F10 C34 C29 119.0(2)
F10 C34 C33 116.0(2)
C33 C34 C29 125.0(3)
C36 C35 C40 113.5(2)
C36 C35 B1 127.4(2)
C40 C35 B1 119.0(2)
F11 C36 C35 121.3(2)
F11 C36 C37 114.7(3)
C35 C36 C37 124.0(3)
F12 C37 C36 120.5(3)
F12 C37 C38 120.2(3)
C38 C37 C36 119.3(3)
F13 C38 C37 120.4(3)
F13 C38 C39 120.4(3)
C39 C38 C37 119.1(3)
F14 C39 C38 120.2(3)
F14 C39 C40 120.1(3)
C40 C39 C38 119.7(3)
F15 C40 C35 119.2(2)
F15 C40 C39 116.5(2)
C39 C40 C35 124.3(3)
C42 C41 B2 120.0(3)
C46 C41 C42 113.9(3)
C46 C41 B2 126.1(3)
F16 C42 C41 119.9(3)
F16 C42 C43 116.2(3)
C43 C42 C41 124.0(3)
F17 C43 C42 120.8(4)
F17 C43 C44 119.8(3)
C44 C43 C42 119.5(3)
F18 C44 C43 120.2(4)
F18 C44 C45 119.9(4)
C43 C44 C45 119.9(3)
F19 C45 C44 121.4(3)
F19 C45 C46 119.2(4)
C44 C45 C46 119.4(3)
F20 C46 C41 120.4(3)
F20 C46 C45 116.3(3)
C41 C46 C45 123.4(3)
C48 C47 B2 119.1(2)
C52 C47 C48 113.9(2)
C52 C47 B2 126.6(2)
F21 C48 C47 119.8(2)
F21 C48 C49 116.1(2)
C49 C48 C47 124.1(3)
F22 C49 C48 120.9(3)
F22 C49 C50 119.4(3)
C50 C49 C48 119.7(3)
F23 C50 C49 120.9(3)
F23 C50 C51 120.0(3)
C49 C50 C51 119.1(2)
F24 C51 C50 120.0(2)
F24 C51 C52 120.4(2)
C50 C51 C52 119.5(3)
F25 C52 C47 121.2(2)
F25 C52 C51 114.9(2)
C47 C52 C51 123.8(2)
C54 C53 B2 119.2(2)
C58 C53 C54 114.0(2)
C58 C53 B2 126.6(2)
F26 C54 C53 119.4(2)
F26 C54 C55 116.3(2)
C55 C54 C53 124.3(2)
F27 C55 C54 120.8(3)
F27 C55 C56 120.2(2)
C56 C55 C54 119.0(2)
F28 C56 C55 119.9(3)
F28 C56 C57 120.9(3)
C57 C56 C55 119.2(2)
F29 C57 C56 120.3(2)
F29 C57 C58 119.8(3)
C56 C57 C58 119.9(3)
F30 C58 C53 121.8(2)
F30 C58 C57 114.7(2)
C53 C58 C57 123.5(2)
N1 B1 C23 106.1(2)
N1 B1 C29 110.9(2)
N1 B1 C35 104.3(2)
C29 B1 C23 106.5(2)
C29 B1 C35 114.7(2)
C35 B1 C23 114.1(2)
N2 B2 C41 107.6(2)
N2 B2 C47 102.2(2)
N2 B2 C53 110.2(2)
C41 B2 C47 115.1(2)
C41 B2 C53 106.2(2)
C53 B2 C47 115.4(2)

loop_
_geom_bond_atom_site_label_1
_geom_bond_atom_site_label_2
_geom_bond_distance
Os1 N3 2.066(2)
Os1 N4 2.115(2)
Os1 N5 2.111(2)
Os1 N6 2.069(2)
Os1 C1 1.952(3)
Os1 C2 1.950(2)
F1 C24 1.358(4)
F2 C25 1.347(5)
F3 C26 1.352(4)
F4 C27 1.348(4)
F5 C28 1.347(4)
F6 C30 1.349(3)
F7 C31 1.343(4)
F8 C32 1.344(3)
F9 C33 1.342(3)
F10 C34 1.356(3)
F11 C36 1.355(3)
F12 C37 1.341(4)
F13 C38 1.345(3)
F14 C39 1.350(3)
F15 C40 1.352(3)
F16 C42 1.338(4)
F17 C43 1.342(4)
F18 C44 1.348(4)
F19 C45 1.346(4)
F20 C46 1.350(4)
F21 C48 1.355(3)
F22 C49 1.348(3)
F23 C50 1.345(3)
F24 C51 1.343(3)
F25 C52 1.351(3)
F26 C54 1.354(3)
F27 C55 1.342(3)
F28 C56 1.340(3)
F29 C57 1.343(3)
F30 C58 1.349(3)
N1 C1 1.159(3)
N1 B1 1.540(3)
N2 C2 1.155(3)
N2 B2 1.532(3)
N3 C3 1.349(3)
N3 C7 1.366(3)
N4 C8 1.360(3)
N4 C12 1.336(4)
N5 C13 1.346(3)
N5 C17 1.358(3)
N6 C18 1.368(3)
N6 C22 1.346(3)
C3 H3 0.9500
C3 C4 1.375(4)
C4 H4 0.9500
C4 C5 1.374(5)
C5 H5 0.9500
C5 C6 1.374(5)
C6 H6 0.9500
C6 C7 1.389(4)
C7 C8 1.471(4)
C8 C9 1.383(4)
C9 H9 0.9500
C9 C10 1.372(5)
C10 H10 0.9500
C10 C11 1.380(5)
C11 H11 0.9500
C11 C12 1.381(4)
C12 H12 0.9500
C13 H13 0.9500
C13 C14 1.382(4)
C14 H14 0.9500
C14 C15 1.376(5)
C15 H15 0.9500
C15 C16 1.379(4)
C16 H16 0.9500
C16 C17 1.390(4)
C17 C18 1.471(4)
C18 C19 1.386(4)
C19 H19 0.9500
C19 C20 1.379(5)
C20 H20 0.9500
C20 C21 1.383(5)
C21 H21 0.9500
C21 C22 1.381(4)
C22 H22 0.9500
C23 C24 1.383(4)
C23 C28 1.393(4)
C23 B1 1.648(4)
C24 C25 1.379(5)
C25 C26 1.373(6)
C26 C27 1.361(6)
C27 C28 1.378(5)
C29 C30 1.380(4)
C29 C34 1.387(4)
C29 B1 1.638(4)
C30 C31 1.385(4)
C31 C32 1.363(5)
C32 C33 1.383(5)
C33 C34 1.372(4)
C35 C36 1.378(4)
C35 C40 1.397(4)
C35 B1 1.641(4)
C36 C37 1.389(4)
C37 C38 1.374(5)
C38 C39 1.368(5)
C39 C40 1.366(4)
C41 C42 1.399(4)
C41 C46 1.381(4)
C41 B2 1.640(4)
C42 C43 1.382(4)
C43 C44 1.359(6)
C44 C45 1.367(6)
C45 C46 1.401(5)
C47 C48 1.394(4)
C47 C52 1.384(4)
C47 B2 1.647(4)
C48 C49 1.376(4)
C49 C50 1.374(4)
C50 C51 1.376(4)
C51 C52 1.389(4)
C53 C54 1.386(4)
C53 C58 1.383(4)
C53 B2 1.645(4)
C54 C55 1.382(4)
C55 C56 1.379(4)
C56 C57 1.363(4)
C57 C58 1.389(4)

loop_
_platon_squeeze_void_nr
_platon_squeeze_void_average_x
_platon_squeeze_void_average_y
_platon_squeeze_void_average_z
_platon_squeeze_void_volume
_platon_squeeze_void_count_electrons
_platon_squeeze_void_content
1 -0.008 0.000 0.000 653 99 ' '
2 0.026 0.500 0.500 654 99 ' '
